data_7713386
loop_
_publ_author_name
'Gioftsidou, Dimitra K.'
'Landrou, Georgios'
'Tzatza, Charikleia'
'Hatzidimitriou, Antonios'
'Orfanos, Emmanouil'
'Charalambidis, Georgios'
'Ladomenou, Kalliopi'
'Coutsolelos, Athanassios G.'
'Angaridis, Panagiotis A.'

_publ_section_title
;
 Light-induced hydrogen production from water using nickel(II) catalysts
 and N-doped carbon-dot photosensitizers: catalytic efficiency enhancement
 by increase of catalyst nuclearity.
;
_journal_name_full 'Dalton transactions (Cambridge, England : 2003)'
_journal_paper_doi 10.1039/d3dt01052j
_journal_year 2023
_chemical_formula_moiety 'C27 H41 N9 Ni1 O3 S3'
_chemical_formula_sum 'C27 H41 N9 Ni O3 S3'
_chemical_formula_weight 694.59
_space_group_IT_number 14
_space_group_name_Hall '-P 2ybc'
_space_group_name_H-M_alt 'P 1 21/c 1'
_symmetry_cell_setting monoclinic
_symmetry_space_group_name_H-M 'P 1 21/c 1'
_atom_sites_solution_hydrogens difmap
_atom_sites_solution_primary other
_audit_update_record
;
2022-11-08 deposited with the CCDC.	2023-06-23 downloaded from the CCDC.
;
_cell_angle_alpha 90
_cell_angle_beta 94.525(2)
_cell_angle_gamma 90
_cell_formula_units_Z 4
_cell_length_a 13.2700(5)
_cell_length_b 12.5322(5)
_cell_length_c 21.6315(8)
_cell_measurement_reflns_used 312
_cell_measurement_temperature 295
_cell_measurement_theta_max 20
_cell_measurement_theta_min 10
_cell_volume 3586.2(2)
_computing_cell_refinement 'Apex2 (Bruker AXS, 2006)'
_computing_data_collection 'Apex2 (Bruker AXS, 2006)'
_computing_data_reduction 'Apex2 (Bruker AXS, 2006)'
_computing_molecular_graphics 'CAMERON (Watkin et al., 1996)'
_computing_publication_material 'CRYSTALS (Betteridge et al., 2003)'
_computing_structure_refinement 'CRYSTALS (Betteridge et al., 2003)'
_computing_structure_solution 'Superflip (Palatinus & Chapuis, 2007)'
_diffrn_ambient_temperature 295
_diffrn_measured_fraction_theta_full 0.995
_diffrn_measured_fraction_theta_max 0.989
_diffrn_measurement_device Area
_diffrn_measurement_device_type 'Bruker Kappa Apex2'
_diffrn_measurement_method '\f & \w scans'
_diffrn_radiation_monochromator graphite
_diffrn_radiation_type 'Mo K\a'
_diffrn_radiation_wavelength 0.71073
_diffrn_reflns_av_R_equivalents 0.033
_diffrn_reflns_limit_h_max 17
_diffrn_reflns_limit_h_min -16
_diffrn_reflns_limit_k_max 16
_diffrn_reflns_limit_k_min -14
_diffrn_reflns_limit_l_max 26
_diffrn_reflns_limit_l_min -27
_diffrn_reflns_number 28143
_diffrn_reflns_theta_full 25.024
_diffrn_reflns_theta_max 27.200
_diffrn_reflns_theta_min 2.341
_diffrn_standards_number 0
_exptl_absorpt_coefficient_mu 0.756
_exptl_absorpt_correction_T_max 0.91
_exptl_absorpt_correction_T_min 0.89
_exptl_absorpt_correction_type numerical
_exptl_absorpt_process_details
; 
 Analytical Absorption (De Meulenaer & Tompa, 1965) 
;
_exptl_crystal_colour green
_exptl_crystal_density_diffrn 1.286
_exptl_crystal_density_method 'not measured'
_exptl_crystal_description prism
_exptl_crystal_F_000 1464
_exptl_crystal_size_max 0.180
_exptl_crystal_size_mid 0.150
_exptl_crystal_size_min 0.130
_refine_diff_density_max 0.84
_refine_diff_density_min -0.40
_refine_ls_extinction_method None
_refine_ls_goodness_of_fit_ref 0.9999
_refine_ls_hydrogen_treatment constr
_refine_ls_matrix_type full
_refine_ls_number_parameters 388
_refine_ls_number_reflns 5689
_refine_ls_number_restraints 0
_refine_ls_R_factor_all 0.0888
_refine_ls_R_factor_gt 0.0547
_refine_ls_shift/su_max 0.0005035
_refine_ls_shift/su_mean 0.0000340
_refine_ls_structure_factor_coef Fsqd
_refine_ls_weighting_details
;
 Method, part 1, Chebychev polynomial, (Watkin, 1994, Prince, 1982) 
 [weight] = 1.0/[A~0~*T~0~(x)+A~1~*T~1~(x) ... +A~n-1~]*T~n-1~(x)] 
 where A~i~ are the Chebychev coefficients listed below and x= Fcalc/Fmax 
 Method = Robust Weighting (Prince, 1982) 
 W = [weight] * [1-(deltaF/6*sigmaF)^2^]^2^ 
 A~i~ are: 
 2.39 2.72 0.840 
;
_refine_ls_weighting_scheme calc
_refine_ls_wR_factor_all 0.0994
_refine_ls_wR_factor_gt 0.0862
_refine_ls_wR_factor_ref 0.0862
_reflns_limit_h_max 17
_reflns_limit_h_min -17
_reflns_limit_k_max 16
_reflns_limit_k_min 0
_reflns_limit_l_max 27
_reflns_limit_l_min 0
_reflns_number_gt 5689
_reflns_number_total 7906
_reflns_threshold_expression I>2.0\s(I)
_oxford_diffrn_Wilson_B_factor 2.13
_oxford_diffrn_Wilson_scale 255.01
_oxford_refine_ls_r_factor_ref 0.0547
_oxford_refine_ls_scale 0.096949(19)
_oxford_reflns_number_all 7884
_oxford_reflns_threshold_expression_ref I>2.0\s(I)
_cod_data_source_file d3dt01052j2.cif
_cod_data_source_block I_CCDC5
_cod_depositor_comments
;
The following automatic conversions were performed:

data item '_atom_sites_solution_primary' value 'Other' was changed to
'other' in accordance with the
/home/data/users/saulius/crontab/automatic-downloads/rss-feeds/RSC/lib/dictionaries/cif_core.dic
dictionary named 'cif_core.dic' version 2.4.2 last updated on
2011-04-26.

Automatic conversion script
Id: cif_fix_values 8170 2020-07-09 18:12:32Z antanas 
;
_cod_original_sg_symbol_H-M 'P 1 21/c 1 '
_cod_original_formula_sum 'C27 H41 N9 Ni1 O3 S3'
_cod_database_code 7713386

loop_
_symmetry_equiv_pos_as_xyz
x,y,z
-x,-y,-z
-x,y+1/2,-z+1/2
x,-y+1/2,z+1/2

loop_
_atom_site_label
_atom_site_type_symbol
_atom_site_fract_x
_atom_site_fract_y
_atom_site_fract_z
_atom_site_U_iso_or_equiv
_atom_site_occupancy
_atom_site_adp_type
_atom_site_refinement_flags_posn
_atom_site_refinement_flags_adp
_atom_site_refinement_flags_occupancy
_atom_site_disorder_assembly
_atom_site_disorder_group
_atom_site_attached_hydrogens
Ni1 Ni 0.59567(3) 0.67617(3) 0.424387(19) 0.0252 1.0000 Uani . . . . . .
S1 S 0.59646(6) 0.67402(8) 0.30899(4) 0.0325 1.0000 Uani . . . . . .
S2 S 0.54822(8) 0.87296(7) 0.44122(4) 0.0342 1.0000 Uani . . . . . .
S3 S 0.68656(7) 0.49897(7) 0.44649(5) 0.0350 1.0000 Uani . . . . . .
N1 N 0.4555(2) 0.6443(2) 0.38248(12) 0.0261 1.0000 Uani . . . . . .
N2 N 0.3960(2) 0.6564(2) 0.27869(12) 0.0300 1.0000 Uani . . . . . .
N3 N 0.5492(2) 0.7057(2) 0.51075(12) 0.0259 1.0000 Uani . . . . . .
N4 N 0.4956(2) 0.8589(2) 0.55855(12) 0.0286 1.0000 Uani . . . . . .
N5 N 0.74495(19) 0.6950(2) 0.44984(13) 0.0282 1.0000 Uani . . . . . .
N6 N 0.8754(2) 0.5756(2) 0.47703(14) 0.0321 1.0000 Uani . . . . . .
N7 N 0.8210(3) 0.5320(3) 0.19798(18) 0.0534 1.0000 Uani . . . . . .
N8 N 0.8748(7) 0.6594(8) 0.7866(5) 0.2086 1.0000 Uani . . . . . .
N9 N 0.7638(5) 0.0645(7) 0.4978(4) 0.1445 1.0000 Uani . . . . . .
C1 C 0.4732(2) 0.6560(2) 0.32346(14) 0.0245 1.0000 Uani . . . . . .
C2 C 0.3578(3) 0.6355(3) 0.39642(16) 0.0365 1.0000 Uani . . . . . .
C3 C 0.2771(3) 0.6383(4) 0.35425(18) 0.0440 1.0000 Uani . . . . . .
C4 C 0.2949(3) 0.6526(3) 0.29028(17) 0.0387 1.0000 Uani . . . . . .
C5 C 0.1702(3) 0.6284(6) 0.3720(2) 0.0837 1.0000 Uani . . . . . .
C6 C 0.5289(2) 0.8090(3) 0.50855(14) 0.0248 1.0000 Uani . . . . . .
C7 C 0.5349(2) 0.6525(3) 0.56441(15) 0.0292 1.0000 Uani . . . . . .
C8 C 0.5020(3) 0.6980(3) 0.61591(15) 0.0311 1.0000 Uani . . . . . .
C9 C 0.4787(3) 0.8092(3) 0.61395(14) 0.0286 1.0000 Uani . . . . . .
C10 C 0.4853(4) 0.6369(3) 0.67364(17) 0.0585 1.0000 Uani . . . . . .
C11 C 0.7767(2) 0.5951(2) 0.45867(15) 0.0256 1.0000 Uani . . . . . .
C12 C 0.8123(3) 0.7743(3) 0.45944(18) 0.0376 1.0000 Uani . . . . . .
C13 C 0.9115(3) 0.7610(3) 0.4771(2) 0.0443 1.0000 Uani . . . . . .
C14 C 0.9470(3) 0.6549(3) 0.48781(18) 0.0368 1.0000 Uani . . . . . .
C15 C 0.9838(4) 0.8525(4) 0.4862(3) 0.0820 1.0000 Uani . . . . . .
C16 C 0.8277(4) 0.5266(5) 0.2679(2) 0.0775 1.0000 Uani . . . . . .
C17 C 0.8760(6) 0.4274(6) 0.2966(3) 0.1110 1.0000 Uani . . . . . .
C18 C 0.9238(4) 0.5227(6) 0.1730(3) 0.0944 1.0000 Uani . . . . . .
C19 C 0.9975(5) 0.6102(7) 0.1938(5) 0.1512 1.0000 Uani . . . . . .
C20 C 0.7722(4) 0.6374(4) 0.1804(2) 0.0631 1.0000 Uani . . . . . .
C21 C 0.7630(4) 0.6629(6) 0.1127(3) 0.0970 1.0000 Uani . . . . . .
C22 C 0.7584(4) 0.4407(4) 0.1701(3) 0.0713 1.0000 Uani . . . . . .
C23 C 0.6511(4) 0.4370(5) 0.1877(3) 0.0891 1.0000 Uani . . . . . .
C24 C 0.8035(7) 0.6160(7) 0.7997(4) 0.1173 1.0000 Uani . . . . . .
C25 C 0.7171(5) 0.5653(5) 0.8175(3) 0.0970 1.0000 Uani . . . . . .
C26 C 0.7663(5) 0.1353(6) 0.4650(4) 0.1038 1.0000 Uani . . . . . .
C27 C 0.7746(4) 0.2223(5) 0.4210(3) 0.1006 1.0000 Uani . . . . . .
O1 O 0.2300(2) 0.6618(3) 0.24706(13) 0.0598 1.0000 Uani . . . . . .
O2 O 0.4464(2) 0.8629(2) 0.65593(11) 0.0470 1.0000 Uani . . . . . .
O3 O 1.03492(19) 0.6300(2) 0.50592(16) 0.0543 1.0000 Uani . . . . . .
H21 H 0.3471 0.6282 0.4390 0.0438 1.0000 Uiso R . . . . .
H51 H 0.1335 0.6902 0.3573 0.1250 1.0000 Uiso R . . . . .
H52 H 0.1698 0.6249 0.4167 0.1248 1.0000 Uiso R . . . . .
H53 H 0.1397 0.5659 0.3536 0.1248 1.0000 Uiso R . . . . .
H71 H 0.5487 0.5796 0.5647 0.0347 1.0000 Uiso R . . . . .
H101 H 0.5224 0.6692 0.7083 0.0870 1.0000 Uiso R . . . . .
H102 H 0.5077 0.5647 0.6689 0.0867 1.0000 Uiso R . . . . .
H103 H 0.4148 0.6367 0.6797 0.0873 1.0000 Uiso R . . . . .
H121 H 0.7886 0.8425 0.4521 0.0447 1.0000 Uiso R . . . . .
H151 H 1.0384 0.8427 0.4602 0.1249 1.0000 Uiso R . . . . .
H152 H 1.0092 0.8550 0.5293 0.1249 1.0000 Uiso R . . . . .
H153 H 0.9484 0.9170 0.4749 0.1249 1.0000 Uiso R . . . . .
H161 H 0.8671 0.5880 0.2836 0.0928 1.0000 Uiso R . . . . .
H162 H 0.7596 0.5310 0.2805 0.0931 1.0000 Uiso R . . . . .
H171 H 0.8745 0.4316 0.3411 0.1681 1.0000 Uiso R . . . . .
H172 H 0.9449 0.4250 0.2854 0.1680 1.0000 Uiso R . . . . .
H173 H 0.8403 0.3653 0.2806 0.1682 1.0000 Uiso R . . . . .
H181 H 0.9512 0.4545 0.1873 0.1141 1.0000 Uiso R . . . . .
H182 H 0.9138 0.5228 0.1275 0.1142 1.0000 Uiso R . . . . .
H191 H 1.0613 0.5968 0.1774 0.2310 1.0000 Uiso R . . . . .
H192 H 1.0054 0.6100 0.2386 0.2310 1.0000 Uiso R . . . . .
H193 H 0.9722 0.6782 0.1792 0.2310 1.0000 Uiso R . . . . .
H201 H 0.8122 0.6933 0.2030 0.0753 1.0000 Uiso R . . . . .
H202 H 0.7045 0.6353 0.1953 0.0748 1.0000 Uiso R . . . . .
H211 H 0.7311 0.7320 0.1067 0.1460 1.0000 Uiso R . . . . .
H212 H 0.8294 0.6657 0.0968 0.1460 1.0000 Uiso R . . . . .
H213 H 0.7238 0.6087 0.0901 0.1461 1.0000 Uiso R . . . . .
H221 H 0.7919 0.3752 0.1848 0.0865 1.0000 Uiso R . . . . .
H222 H 0.7592 0.4466 0.1254 0.0862 1.0000 Uiso R . . . . .
H231 H 0.6179 0.3762 0.1692 0.1311 1.0000 Uiso R . . . . .
H232 H 0.6523 0.4323 0.2315 0.1311 1.0000 Uiso R . . . . .
H233 H 0.6169 0.5006 0.1740 0.1310 1.0000 Uiso R . . . . .
H271 H 0.7346 0.2811 0.4317 0.1498 1.0000 Uiso R . . . . .
H272 H 0.8434 0.2457 0.4198 0.1498 1.0000 Uiso R . . . . .
H273 H 0.7505 0.1993 0.3810 0.1502 1.0000 Uiso R . . . . .
H251 H 0.6716 0.5516 0.7820 0.1454 1.0000 Uiso R . . . . .
H252 H 0.7359 0.4988 0.8374 0.1453 1.0000 Uiso R . . . . .
H253 H 0.6834 0.6091 0.8464 0.1453 1.0000 Uiso R . . . . .
H22 H 0.4101 0.6593 0.2420 0.0355 1.0000 Uiso R . . . . .
H61 H 0.8937 0.5127 0.4820 0.0378 1.0000 Uiso R . . . . .
H41 H 0.4845 0.9240 0.5558 0.0335 1.0000 Uiso R . . . . .

loop_
_atom_site_aniso_label
_atom_site_aniso_U_11
_atom_site_aniso_U_22
_atom_site_aniso_U_33
_atom_site_aniso_U_23
_atom_site_aniso_U_13
_atom_site_aniso_U_12
Ni1 0.0257(2) 0.0244(2) 0.0253(2) -0.00080(19) 0.00047(16) 0.00339(19)
S1 0.0296(4) 0.0406(5) 0.0279(4) -0.0004(4) 0.0065(3) 0.0012(4)
S2 0.0538(6) 0.0241(4) 0.0255(4) 0.0045(3) 0.0091(4) 0.0088(4)
S3 0.0292(4) 0.0226(4) 0.0519(6) 0.0001(4) -0.0047(4) -0.0009(3)
N1 0.0293(14) 0.0277(14) 0.0206(13) 0.0010(11) -0.0025(11) 0.0025(11)
N2 0.0339(15) 0.0374(17) 0.0181(13) 0.0014(12) -0.0022(11) 0.0004(13)
N3 0.0303(14) 0.0223(14) 0.0246(14) -0.0003(11) -0.0019(11) 0.0047(11)
N4 0.0453(17) 0.0156(12) 0.0252(14) -0.0001(11) 0.0054(12) 0.0086(11)
N5 0.0236(13) 0.0226(14) 0.0380(16) 0.0012(12) -0.0007(12) 0.0035(11)
N6 0.0225(14) 0.0222(14) 0.0505(19) 0.0026(13) -0.0041(13) 0.0054(11)
N7 0.0412(19) 0.060(2) 0.060(2) -0.0035(19) 0.0061(17) 0.0060(17)
N8 0.147(7) 0.187(9) 0.305(12) 0.133(9) 0.102(8) 0.057(7)
N9 0.096(5) 0.134(6) 0.196(8) 0.039(6) -0.035(5) -0.035(5)
C1 0.0283(16) 0.0210(16) 0.0241(15) 0.0002(12) 0.0020(12) 0.0028(12)
C2 0.038(2) 0.045(2) 0.0268(17) 0.0019(16) 0.0082(15) -0.0002(17)
C3 0.0304(19) 0.060(3) 0.042(2) 0.001(2) 0.0030(16) -0.0028(18)
C4 0.0330(19) 0.046(2) 0.0361(19) -0.0005(17) -0.0027(15) 0.0001(16)
C5 0.039(3) 0.145(6) 0.068(3) 0.009(4) 0.013(2) -0.013(3)
C6 0.0273(16) 0.0232(16) 0.0236(15) 0.0015(13) 0.0002(12) 0.0045(13)
C7 0.0342(18) 0.0204(16) 0.0319(17) 0.0000(13) -0.0035(14) -0.0004(13)
C8 0.045(2) 0.0236(17) 0.0243(16) 0.0010(13) -0.0008(14) -0.0058(14)
C9 0.0375(18) 0.0253(17) 0.0227(15) -0.0003(13) 0.0009(13) 0.0000(14)
C10 0.109(4) 0.038(2) 0.028(2) 0.0027(17) 0.009(2) -0.009(2)
C11 0.0233(16) 0.0217(15) 0.0313(17) -0.0010(13) -0.0016(13) 0.0039(13)
C12 0.0341(19) 0.0210(17) 0.057(2) 0.0024(16) -0.0038(17) 0.0026(14)
C13 0.0292(19) 0.0281(19) 0.074(3) -0.0006(19) -0.0054(19) -0.0038(15)
C14 0.0249(17) 0.0305(19) 0.054(2) 0.0004(17) -0.0015(16) 0.0014(14)
C15 0.045(3) 0.035(3) 0.161(6) 0.008(3) -0.022(3) -0.010(2)
C16 0.080(4) 0.087(4) 0.064(3) -0.002(3) -0.004(3) 0.005(3)
C17 0.126(6) 0.114(6) 0.090(5) 0.027(4) -0.009(4) 0.020(5)
C18 0.051(3) 0.116(5) 0.119(5) 0.024(4) 0.025(3) 0.030(3)
C19 0.047(4) 0.168(8) 0.235(10) 0.048(8) -0.008(5) -0.025(5)
C20 0.048(3) 0.056(3) 0.086(4) 0.002(3) 0.008(2) 0.005(2)
C21 0.076(4) 0.123(6) 0.092(4) 0.039(4) 0.011(3) 0.024(4)
C22 0.081(4) 0.060(3) 0.072(3) -0.010(3) -0.007(3) 0.004(3)
C23 0.074(4) 0.081(4) 0.110(5) 0.006(4) -0.007(4) -0.026(3)
C24 0.122(7) 0.101(6) 0.135(7) 0.042(5) 0.051(6) 0.047(5)
C25 0.111(5) 0.068(4) 0.116(5) -0.008(4) 0.030(4) 0.019(4)
C26 0.050(3) 0.073(4) 0.181(8) 0.000(5) -0.040(4) -0.011(3)
C27 0.067(4) 0.056(3) 0.170(7) -0.006(4) -0.045(4) 0.003(3)
O1 0.0370(15) 0.094(3) 0.0452(16) 0.0014(17) -0.0151(13) 0.0050(16)
O2 0.076(2) 0.0390(15) 0.0274(13) -0.0027(12) 0.0157(13) 0.0085(14)
O3 0.0233(13) 0.0384(15) 0.099(2) -0.0020(16) -0.0114(14) 0.0026(11)

loop_
_atom_type_symbol
_atom_type_scat_dispersion_real
_atom_type_scat_dispersion_imag
_atom_type_scat_Cromer_Mann_a1
_atom_type_scat_Cromer_Mann_b1
_atom_type_scat_Cromer_Mann_a2
_atom_type_scat_Cromer_Mann_b2
_atom_type_scat_Cromer_Mann_a3
_atom_type_scat_Cromer_Mann_b3
_atom_type_scat_Cromer_Mann_a4
_atom_type_scat_Cromer_Mann_b4
_atom_type_scat_Cromer_Mann_c
_atom_type_scat_source
C 0.0033 0.0016 2.3100 20.8439 1.0200 10.2075 1.5886 0.5687 0.8650 51.6512 0.2156 'International Tables Vol C 4.2.6.8 and 6.1.1.4'
H 0.0000 0.0000 0.4930 10.5109 0.3229 26.1257 0.1402 3.1424 0.0408 57.7998 0.0030 'International Tables Vol C 4.2.6.8 and 6.1.1.4'
N 0.0061 0.0033 12.2126 0.0057 3.1322 9.8933 2.0125 28.9975 1.1663 0.5826 -11.5290 'International Tables Vol C 4.2.6.8 and 6.1.1.4'
O 0.0106 0.0060 3.0485 13.2771 2.2868 5.7011 1.5463 0.3239 0.8670 32.9089 0.2508 'International Tables Vol C 4.2.6.8 and 6.1.1.4'
S 0.1246 0.1234 6.9053 1.4679 5.2034 22.2151 1.4379 0.2536 1.5863 56.1720 0.8669 'International Tables Vol C 4.2.6.8 and 6.1.1.4'
Ni 0.3393 1.1124 12.8376 3.8785 7.2920 0.2565 4.4438 12.1763 2.3800 66.3421 1.0341 'International Tables Vol C 4.2.6.8 and 6.1.1.4'

loop_
_geom_angle_atom_site_label_1
_geom_angle_site_symmetry_1
_geom_angle_atom_site_label_2
_geom_angle_site_symmetry_2
_geom_angle_atom_site_label_3
_geom_angle_site_symmetry_3
_geom_angle
_geom_angle_publ_flag
S1 . Ni1 . S2 . 99.90(3) yes
S1 . Ni1 . S3 . 97.96(4) yes
S2 . Ni1 . S3 . 157.25(3) yes
S1 . Ni1 . N1 . 68.28(8) yes
S2 . Ni1 . N1 . 91.46(8) yes
S3 . Ni1 . N1 . 108.25(8) yes
S1 . Ni1 . N3 . 159.99(8) yes
S2 . Ni1 . N3 . 66.63(7) yes
S3 . Ni1 . N3 . 99.12(8) yes
N1 . Ni1 . N3 . 96.36(10) yes
S1 . Ni1 . N5 . 101.05(8) yes
S2 . Ni1 . N5 . 95.42(8) yes
S3 . Ni1 . N5 . 67.27(8) yes
N1 . Ni1 . N5 . 168.23(11) yes
N3 . Ni1 . N5 . 95.13(11) yes
Ni1 . S1 . C1 . 74.82(10) yes
Ni1 . S2 . C6 . 74.05(11) yes
Ni1 . S3 . C11 . 74.31(11) yes
Ni1 . N1 . C1 . 100.4(2) yes
Ni1 . N1 . C2 . 140.2(2) yes
C1 . N1 . C2 . 117.9(3) yes
C1 . N2 . C4 . 124.1(3) yes
C1 . N2 . H22 . 118.0 no
C4 . N2 . H22 . 118.0 no
Ni1 . N3 . C6 . 102.7(2) yes
Ni1 . N3 . C7 . 139.5(2) yes
C6 . N3 . C7 . 117.9(3) yes
C6 . N4 . C9 . 124.7(3) yes
C6 . N4 . H41 . 117.6 no
C9 . N4 . H41 . 117.7 no
Ni1 . N5 . C11 . 102.7(2) yes
Ni1 . N5 . C12 . 138.8(2) yes
C11 . N5 . C12 . 118.4(3) yes
C11 . N6 . C14 . 123.6(3) yes
C11 . N6 . H61 . 118.2 no
C14 . N6 . H61 . 118.2 no
C16 . N7 . C18 . 111.8(4) yes
C16 . N7 . C20 . 106.4(4) yes
C18 . N7 . C20 . 111.1(4) yes
C16 . N7 . C22 . 110.7(4) yes
C18 . N7 . C22 . 106.4(4) yes
C20 . N7 . C22 . 110.6(4) yes
S1 . C1 . N2 . 123.5(2) yes
S1 . C1 . N1 . 116.0(2) yes
N2 . C1 . N1 . 120.5(3) yes
N1 . C2 . C3 . 124.6(3) yes
N1 . C2 . H21 . 116.3 no
C3 . C2 . H21 . 119.1 no
C2 . C3 . C4 . 118.2(3) yes
C2 . C3 . C5 . 122.6(4) yes
C4 . C3 . C5 . 119.2(4) yes
C3 . C4 . N2 . 114.5(3) yes
C3 . C4 . O1 . 126.1(4) yes
N2 . C4 . O1 . 119.4(3) yes
C3 . C5 . H51 . 108.3 no
C3 . C5 . H52 . 109.8 no
H51 . C5 . H52 . 109.2 no
C3 . C5 . H53 . 109.8 no
H51 . C5 . H53 . 109.7 no
H52 . C5 . H53 . 110.1 no
S2 . C6 . N4 . 123.2(2) yes
S2 . C6 . N3 . 116.6(2) yes
N4 . C6 . N3 . 120.1(3) yes
N3 . C7 . C8 . 124.8(3) yes
N3 . C7 . H71 . 116.3 no
C8 . C7 . H71 . 118.9 no
C7 . C8 . C9 . 118.0(3) yes
C7 . C8 . C10 . 123.4(3) yes
C9 . C8 . C10 . 118.6(3) yes
C8 . C9 . N4 . 114.5(3) yes
C8 . C9 . O2 . 126.7(3) yes
N4 . C9 . O2 . 118.8(3) yes
C8 . C10 . H101 . 109.8 no
C8 . C10 . H102 . 108.9 no
H101 . C10 . H102 . 109.8 no
C8 . C10 . H103 . 109.1 no
H101 . C10 . H103 . 110.1 no
H102 . C10 . H103 . 109.1 no
S3 . C11 . N6 . 124.5(2) yes
S3 . C11 . N5 . 115.7(2) yes
N6 . C11 . N5 . 119.8(3) yes
N5 . C12 . C13 . 125.0(3) yes
N5 . C12 . H121 . 116.5 no
C13 . C12 . H121 . 118.4 no
C12 . C13 . C14 . 117.7(3) yes
C12 . C13 . C15 . 122.8(4) yes
C14 . C13 . C15 . 119.5(3) yes
C13 . C14 . N6 . 115.4(3) yes
C13 . C14 . O3 . 125.3(3) yes
N6 . C14 . O3 . 119.3(3) yes
C13 . C15 . H151 . 109.3 no
C13 . C15 . H152 . 108.9 no
H151 . C15 . H152 . 110.4 no
C13 . C15 . H153 . 108.5 no
H151 . C15 . H153 . 109.6 no
H152 . C15 . H153 . 110.3 no
N7 . C16 . C17 . 116.0(5) yes
N7 . C16 . H161 . 107.6 no
C17 . C16 . H161 . 107.8 no
N7 . C16 . H162 . 107.4 no
C17 . C16 . H162 . 107.8 no
H161 . C16 . H162 . 110.1 no
C16 . C17 . H171 . 108.8 no
C16 . C17 . H172 . 107.6 no
H171 . C17 . H172 . 110.2 no
C16 . C17 . H173 . 109.8 no
H171 . C17 . H173 . 110.7 no
H172 . C17 . H173 . 109.6 no
N7 . C18 . C19 . 114.7(6) yes
N7 . C18 . H181 . 106.2 no
C19 . C18 . H181 . 109.1 no
N7 . C18 . H182 . 107.6 no
C19 . C18 . H182 . 109.3 no
H181 . C18 . H182 . 109.8 no
C18 . C19 . H191 . 109.4 no
C18 . C19 . H192 . 108.2 no
H191 . C19 . H192 . 109.9 no
C18 . C19 . H193 . 110.2 no
H191 . C19 . H193 . 109.3 no
H192 . C19 . H193 . 109.8 no
N7 . C20 . C21 . 115.8(5) yes
N7 . C20 . H201 . 107.1 no
C21 . C20 . H201 . 109.5 no
N7 . C20 . H202 . 106.3 no
C21 . C20 . H202 . 108.8 no
H201 . C20 . H202 . 109.1 no
C20 . C21 . H211 . 108.9 no
C20 . C21 . H212 . 110.4 no
H211 . C21 . H212 . 108.6 no
C20 . C21 . H213 . 110.2 no
H211 . C21 . H213 . 110.4 no
H212 . C21 . H213 . 108.4 no
N7 . C22 . C23 . 115.0(4) yes
N7 . C22 . H221 . 106.5 no
C23 . C22 . H221 . 107.9 no
N7 . C22 . H222 . 106.9 no
C23 . C22 . H222 . 109.8 no
H221 . C22 . H222 . 110.6 no
C22 . C23 . H231 . 109.5 no
C22 . C23 . H232 . 108.2 no
H231 . C23 . H232 . 109.9 no
C22 . C23 . H233 . 109.4 no
H231 . C23 . H233 . 110.2 no
H232 . C23 . H233 . 109.6 no
N8 . C24 . C25 . 178.1(12) yes
C24 . C25 . H251 . 110.0 no
C24 . C25 . H252 . 109.1 no
H251 . C25 . H252 . 109.3 no
C24 . C25 . H253 . 110.6 no
H251 . C25 . H253 . 109.2 no
H252 . C25 . H253 . 108.5 no
N9 . C26 . C27 . 176.2(10) yes
C26 . C27 . H271 . 110.3 no
C26 . C27 . H272 . 111.5 no
H271 . C27 . H272 . 108.7 no
C26 . C27 . H273 . 109.5 no
H271 . C27 . H273 . 107.9 no
H272 . C27 . H273 . 108.9 no

loop_
_geom_bond_atom_site_label_1
_geom_bond_site_symmetry_1
_geom_bond_atom_site_label_2
_geom_bond_site_symmetry_2
_geom_bond_distance
_geom_bond_publ_flag
Ni1 . S1 . 2.4972(9) yes
Ni1 . S2 . 2.5783(10) yes
Ni1 . S3 . 2.5542(10) yes
Ni1 . N1 . 2.044(3) yes
Ni1 . N3 . 2.047(3) yes
Ni1 . N5 . 2.028(3) yes
S1 . C1 . 1.704(3) yes
S2 . C6 . 1.699(3) yes
S3 . C11 . 1.703(3) yes
N1 . C1 . 1.324(4) yes
N1 . C2 . 1.358(4) yes
N2 . C1 . 1.353(4) yes
N2 . C4 . 1.385(4) yes
N2 . H22 . 0.830 no
N3 . C6 . 1.322(4) yes
N3 . C7 . 1.365(4) yes
N4 . C6 . 1.353(4) yes
N4 . C9 . 1.384(4) yes
N4 . H41 . 0.830 no
N5 . C11 . 1.331(4) yes
N5 . C12 . 1.342(4) yes
N6 . C11 . 1.361(4) yes
N6 . C14 . 1.382(4) yes
N6 . H61 . 0.830 no
N7 . C16 . 1.509(6) yes
N7 . C18 . 1.511(6) yes
N7 . C20 . 1.507(6) yes
N7 . C22 . 1.512(6) yes
N8 . C24 . 1.147(10) yes
N9 . C26 . 1.138(9) yes
C2 . C3 . 1.352(5) yes
C2 . H21 . 0.947 no
C3 . C4 . 1.433(5) yes
C3 . C5 . 1.504(5) yes
C4 . O1 . 1.226(4) yes
C5 . H51 . 0.955 no
C5 . H52 . 0.967 no
C5 . H53 . 0.954 no
C7 . C8 . 1.353(5) yes
C7 . H71 . 0.932 no
C8 . C9 . 1.428(4) yes
C8 . C10 . 1.496(5) yes
C9 . O2 . 1.233(4) yes
C10 . H101 . 0.955 no
C10 . H102 . 0.960 no
C10 . H103 . 0.955 no
C12 . C13 . 1.352(5) yes
C12 . H121 . 0.920 no
C13 . C14 . 1.423(5) yes
C13 . C15 . 1.498(5) yes
C14 . O3 . 1.241(4) yes
C15 . H151 . 0.960 no
C15 . H152 . 0.967 no
C15 . H153 . 0.957 no
C16 . C17 . 1.510(8) yes
C16 . H161 . 0.976 no
C16 . H162 . 0.967 no
C17 . H171 . 0.967 no
C17 . H172 . 0.964 no
C17 . H173 . 0.961 no
C18 . C19 . 1.513(9) yes
C18 . H181 . 0.970 no
C18 . H182 . 0.983 no
C19 . H191 . 0.959 no
C19 . H192 . 0.967 no
C19 . H193 . 0.960 no
C20 . C21 . 1.494(7) yes
C20 . H201 . 0.984 no
C20 . H202 . 0.979 no
C21 . H211 . 0.968 no
C21 . H212 . 0.971 no
C21 . H213 . 0.965 no
C22 . C23 . 1.504(7) yes
C22 . H221 . 0.975 no
C22 . H222 . 0.969 no
C23 . H231 . 0.953 no
C23 . H232 . 0.949 no
C23 . H233 . 0.953 no
C24 . C25 . 1.391(10) yes
C25 . H251 . 0.954 no
C25 . H252 . 0.962 no
C25 . H253 . 0.968 no
C26 . C27 . 1.458(10) yes
C27 . H271 . 0.948 no
C27 . H272 . 0.961 no
C27 . H273 . 0.943 no

loop_
_geom_hbond_atom_site_label_D
_geom_hbond_site_symmetry_D
_geom_hbond_atom_site_label_H
_geom_hbond_site_symmetry_H
_geom_hbond_atom_site_label_A
_geom_hbond_site_symmetry_A
_geom_hbond_angle_DHA
_geom_hbond_distance_DH
_geom_hbond_distance_HA
_geom_hbond_distance_DA
_geom_hbond_publ_flag
N2 . H22 . O2 4_564 169 0.83 1.98 2.800(7) yes
N6 . H61 . O3 2_766 169 0.83 2.03 2.850(7) yes
